data_7152861
loop_
_publ_author_name
'Hu, Jian-Yong'
'Paudel, Arjun'
'Seto, Nobuyuki'
'Feng, Xing'
'Era, Masanao'
'Matsumoto, Taisuke'
'Tanaka, Junji'
'Elsegood, Mark R. J.'
'Redshaw, Carl'
'Yamato, Takehiko'

_publ_section_title
;
 Pyrene-cored blue-light emitting [4]helicenes: synthesis, crystal
 structures, and photophysical properties.
;
_journal_issue 13
_journal_name_full 'Organic &amp; biomolecular chemistry'
_journal_page_first 2186
_journal_page_last 2197
_journal_paper_doi 10.1039/c3ob27320b
_journal_volume 11
_journal_year 2013
_chemical_formula_moiety 'C42 H40 O2 '
_chemical_formula_sum 'C42 H40 O2'
_chemical_formula_weight 576.78
_space_group_IT_number 14
_symmetry_cell_setting monoclinic
_symmetry_Int_Tables_number 14
_symmetry_space_group_name_Hall '-P 2ybc'
_symmetry_space_group_name_H-M 'P 1 21/c 1'
_cell_angle_alpha 90.0000
_cell_angle_beta 104.3513(17)
_cell_angle_gamma 90.0000
_cell_formula_units_Z 4
_cell_length_a 17.855(2)
_cell_length_b 6.2136(7)
_cell_length_c 27.618(3)
_cell_measurement_reflns_used 4378
_cell_measurement_temperature 123.1
_cell_measurement_theta_max 27.5
_cell_measurement_theta_min 3.0
_cell_volume 2968.4(6)
_computing_cell_refinement CrystalClear
_computing_data_collection CrystalClear
_computing_data_reduction CrystalStructure
_computing_publication_material 'CrystalStructure 3.8'
_computing_structure_refinement SHELXL
_computing_structure_solution SIR2002
_diffrn_detector_area_resol_mean 7.31
_diffrn_measured_fraction_theta_full 0.993
_diffrn_measured_fraction_theta_max 0.993
_diffrn_measurement_device_type 'Rigaku Saturn'
_diffrn_measurement_method \w
_diffrn_radiation_type 'Mo K\a'
_diffrn_radiation_wavelength 0.71070
_diffrn_reflns_av_R_equivalents 0.075
_diffrn_reflns_limit_h_max 23
_diffrn_reflns_limit_h_min -23
_diffrn_reflns_limit_k_max 7
_diffrn_reflns_limit_k_min -7
_diffrn_reflns_limit_l_max 35
_diffrn_reflns_limit_l_min -35
_diffrn_reflns_number 28767
_diffrn_reflns_theta_full 27.52
_diffrn_reflns_theta_max 27.52
_exptl_absorpt_coefficient_mu 0.077
_exptl_absorpt_correction_T_max 0.989
_exptl_absorpt_correction_T_min 0.879
_exptl_absorpt_correction_type multi-scan
_exptl_absorpt_process_details 'Jacobson, R. (1998) Private communication'
_exptl_crystal_colour colorless
_exptl_crystal_density_diffrn 1.290
_exptl_crystal_density_method 'not measured'
_exptl_crystal_description prism
_exptl_crystal_F_000 1232.00
_exptl_crystal_size_max 0.30
_exptl_crystal_size_mid 0.15
_exptl_crystal_size_min 0.15
_refine_diff_density_max 0.52
_refine_diff_density_min -0.55
_refine_ls_extinction_method none
_refine_ls_goodness_of_fit_ref 1.231
_refine_ls_hydrogen_treatment refall
_refine_ls_number_parameters 398
_refine_ls_number_reflns 6774
_refine_ls_R_factor_gt 0.1180
_refine_ls_shift/su_max 0.0000
_refine_ls_structure_factor_coef Fsqd
_refine_ls_weighting_details 'w = 1/[\s^2^(Fo^2^)+(0.1048P)^2^+6.4248P] where P=(Fo^2^+2Fc^2^)/3'
_refine_ls_weighting_scheme calc
_refine_ls_wR_factor_ref 0.2846
_reflns_number_gt 5762
_reflns_number_total 6774
_reflns_threshold_expression F^2^>2.0\s(F^2^)
_cod_data_source_file c3ob27320b.txt
_cod_data_source_block '__y0801'
_cod_original_cell_volume 2968.5(6)
_cod_original_formula_sum 'C42 H40 O2 '
_cod_database_code 7152861

loop_
_symmetry_equiv_pos_site_id
_symmetry_equiv_pos_as_xyz
1 +X,+Y,+Z
2 -X,1/2+Y,1/2-Z
3 -X,-Y,-Z
4 +X,1/2-Y,1/2+Z

loop_
_atom_site_label
_atom_site_type_symbol
_atom_site_fract_x
_atom_site_fract_y
_atom_site_fract_z
_atom_site_U_iso_or_equiv
_atom_site_adp_type
_atom_site_occupancy
_atom_site_symmetry_multiplicity
_atom_site_calc_flag
_atom_site_refinement_flags
O(1) O 0.61868(14) -0.6442(4) 0.40272(10) 0.0270(6) Uani 1.00 1 d .
O(2) O -0.10757(15) 0.0844(4) 0.09838(10) 0.0283(6) Uani 1.00 1 d .
C(1) C 0.5575(2) -0.7171(6) 0.36621(13) 0.0223(7) Uani 1.00 1 d .
C(2) C 0.5685(2) -0.9238(6) 0.34785(13) 0.0237(8) Uani 1.00 1 d .
C(3) C 0.5139(2) -1.0068(6) 0.30895(13) 0.0209(7) Uani 1.00 1 d .
C(4) C 0.44556(18) -0.8915(5) 0.28684(13) 0.0168(6) Uani 1.00 1 d .
C(5) C 0.39480(19) -0.9671(5) 0.24192(13) 0.0184(7) Uani 1.00 1 d .
C(6) C 0.33666(19) -0.8412(5) 0.21617(12) 0.0162(6) Uani 1.00 1 d .
C(7) C 0.31883(18) -0.6393(5) 0.23573(12) 0.0133(6) Uani 1.00 1 d .
C(8) C 0.25852(18) -0.5005(5) 0.20592(12) 0.0159(6) Uani 1.00 1 d .
C(9) C 0.22738(18) -0.5404(5) 0.15517(12) 0.0158(6) Uani 1.00 1 d .
C(10) C 0.17840(18) -0.3954(5) 0.12441(12) 0.0173(7) Uani 1.00 1 d .
C(11) C 0.15447(19) -0.2156(5) 0.14650(12) 0.0171(6) Uani 1.00 1 d .
C(12) C 0.17657(18) -0.1795(5) 0.19827(12) 0.0147(6) Uani 1.00 1 d .
C(13) C 0.14612(18) -0.0001(5) 0.22192(12) 0.0152(6) Uani 1.00 1 d .
C(14) C 0.07571(19) 0.1166(5) 0.19787(12) 0.0172(7) Uani 1.00 1 d .
C(15) C 0.01755(19) 0.0342(5) 0.15741(12) 0.0178(7) Uani 1.00 1 d .
C(16) C -0.0479(2) 0.1536(6) 0.13676(13) 0.0210(7) Uani 1.00 1 d .
C(17) C -0.0589(2) 0.3584(6) 0.15507(13) 0.0232(7) Uani 1.00 1 d .
C(18) C -0.0055(2) 0.4380(6) 0.19499(14) 0.0215(7) Uani 1.00 1 d .
C(19) C 0.06150(19) 0.3190(5) 0.21820(13) 0.0178(7) Uani 1.00 1 d .
C(20) C 0.11112(18) 0.3921(5) 0.26364(13) 0.0166(6) Uani 1.00 1 d .
C(21) C 0.16836(19) 0.2626(5) 0.29020(13) 0.0169(6) Uani 1.00 1 d .
C(22) C 0.18608(18) 0.0628(5) 0.27030(12) 0.0154(6) Uani 1.00 1 d .
C(23) C 0.24576(18) -0.0776(5) 0.30073(12) 0.0152(6) Uani 1.00 1 d .
C(24) C 0.27670(19) -0.0374(5) 0.35150(13) 0.0187(7) Uani 1.00 1 d .
C(25) C 0.32710(18) -0.1799(5) 0.38173(12) 0.0166(6) Uani 1.00 1 d .
C(26) C 0.35238(18) -0.3581(5) 0.35967(12) 0.0174(7) Uani 1.00 1 d .
C(27) C 0.32916(18) -0.3965(5) 0.30767(12) 0.0151(6) Uani 1.00 1 d .
C(28) C 0.35946(18) -0.5754(5) 0.28374(12) 0.0159(6) Uani 1.00 1 d .
C(29) C 0.43085(18) -0.6903(5) 0.30741(12) 0.0160(6) Uani 1.00 1 d .
C(30) C 0.49040(18) -0.6025(6) 0.34671(12) 0.0182(7) Uani 1.00 1 d .
C(31) C 0.26997(17) -0.2619(5) 0.27851(12) 0.0135(6) Uani 1.00 1 d .
C(32) C 0.23543(18) -0.3125(5) 0.22730(12) 0.0137(6) Uani 1.00 1 d .
C(33) C 0.1484(2) -0.4418(6) 0.06828(12) 0.0192(7) Uani 1.00 1 d .
C(34) C 0.2089(2) -0.5622(7) 0.04790(14) 0.0293(9) Uani 1.00 1 d .
C(35) C 0.0753(2) -0.5815(7) 0.06090(14) 0.0282(8) Uani 1.00 1 d .
C(36) C 0.1283(2) -0.2329(6) 0.03777(14) 0.0315(9) Uani 1.00 1 d .
C(37) C 0.3520(2) -0.1510(6) 0.43885(13) 0.0206(7) Uani 1.00 1 d .
C(38) C 0.2957(2) -0.2830(7) 0.46130(14) 0.0314(9) Uani 1.00 1 d .
C(39) C 0.3475(2) 0.0851(6) 0.45388(14) 0.0334(9) Uani 1.00 1 d .
C(40) C 0.4341(2) -0.2314(7) 0.46096(14) 0.0337(10) Uani 1.00 1 d .
C(41) C 0.6133(2) -0.4356(6) 0.42183(16) 0.0315(9) Uani 1.00 1 d .
C(42) C -0.0995(2) -0.1153(7) 0.07617(17) 0.0383(10) Uani 1.00 1 d .
H(1) H 0.6136 -1.0043 0.3625 0.028 Uiso 1.00 1 c R
H(2) H 0.5218 -1.1450 0.2964 0.025 Uiso 1.00 1 c R
H(3) H 0.4018 -1.1071 0.2299 0.022 Uiso 1.00 1 c R
H(4) H 0.3070 -0.8877 0.1844 0.019 Uiso 1.00 1 c R
H(5) H 0.2401 -0.6710 0.1412 0.019 Uiso 1.00 1 c R
H(6) H 0.1220 -0.1134 0.1258 0.021 Uiso 1.00 1 c R
H(7) H 0.0237 -0.1044 0.1444 0.021 Uiso 1.00 1 c R
H(8) H -0.1033 0.4408 0.1398 0.028 Uiso 1.00 1 c R
H(9) H -0.0132 0.5764 0.2076 0.026 Uiso 1.00 1 c R
H(10) H 0.1044 0.5323 0.2756 0.020 Uiso 1.00 1 c R
H(11) H 0.1969 0.3062 0.3225 0.020 Uiso 1.00 1 c R
H(12) H 0.2628 0.0912 0.3657 0.022 Uiso 1.00 1 c R
H(13) H 0.3864 -0.4574 0.3803 0.021 Uiso 1.00 1 c R
H(14) H 0.4839 -0.4639 0.3596 0.022 Uiso 1.00 1 c R
H(15) H 0.2421 -0.4582 0.0366 0.035 Uiso 1.00 1 c R
H(16) H 0.1828 -0.6531 0.0198 0.035 Uiso 1.00 1 c R
H(17) H 0.2404 -0.6524 0.0743 0.035 Uiso 1.00 1 c R
H(18) H 0.0898 -0.7339 0.0626 0.034 Uiso 1.00 1 c R
H(19) H 0.0406 -0.5506 0.0282 0.034 Uiso 1.00 1 c R
H(20) H 0.0489 -0.5489 0.0872 0.034 Uiso 1.00 1 c R
H(21) H 0.0742 -0.1951 0.0353 0.038 Uiso 1.00 1 c R
H(22) H 0.1360 -0.2546 0.0042 0.038 Uiso 1.00 1 c R
H(23) H 0.1619 -0.1163 0.0544 0.038 Uiso 1.00 1 c R
H(24) H 0.2516 -0.1929 0.4633 0.038 Uiso 1.00 1 c R
H(25) H 0.3224 -0.3321 0.4949 0.038 Uiso 1.00 1 c R
H(26) H 0.2774 -0.4079 0.4400 0.038 Uiso 1.00 1 c R
H(27) H 0.3972 0.1555 0.4556 0.040 Uiso 1.00 1 c R
H(28) H 0.3358 0.0925 0.4867 0.040 Uiso 1.00 1 c R
H(29) H 0.3068 0.1581 0.4290 0.040 Uiso 1.00 1 c R
H(30) H 0.4327 -0.3840 0.4697 0.040 Uiso 1.00 1 c R
H(31) H 0.4576 -0.1483 0.4911 0.040 Uiso 1.00 1 c R
H(32) H 0.4649 -0.2135 0.4364 0.040 Uiso 1.00 1 c R
H(33) H 0.6339 -0.3306 0.4020 0.038 Uiso 1.00 1 c R
H(34) H 0.6433 -0.4293 0.4567 0.038 Uiso 1.00 1 c R
H(35) H 0.5591 -0.4022 0.4200 0.038 Uiso 1.00 1 c R
H(36) H -0.0752 -0.0937 0.0484 0.046 Uiso 1.00 1 c R
H(37) H -0.1506 -0.1807 0.0636 0.046 Uiso 1.00 1 c R
H(38) H -0.0672 -0.2107 0.1011 0.046 Uiso 1.00 1 c R

loop_
_atom_site_aniso_label
_atom_site_aniso_U_11
_atom_site_aniso_U_22
_atom_site_aniso_U_33
_atom_site_aniso_U_12
_atom_site_aniso_U_13
_atom_site_aniso_U_23
O(1) 0.0192(12) 0.0299(15) 0.0277(13) 0.0063(11) -0.0023(10) -0.0010(11)
O(2) 0.0209(12) 0.0336(16) 0.0251(13) 0.0068(11) -0.0043(10) -0.0022(12)
C(1) 0.0181(16) 0.026(2) 0.0222(17) 0.0002(14) 0.0037(13) 0.0046(15)
C(2) 0.0230(17) 0.025(2) 0.0220(17) 0.0061(14) 0.0046(13) 0.0067(15)
C(3) 0.0249(17) 0.0150(18) 0.0245(17) 0.0091(14) 0.0095(14) 0.0060(14)
C(4) 0.0142(14) 0.0176(17) 0.0204(16) 0.0027(12) 0.0079(12) 0.0024(13)
C(5) 0.0229(16) 0.0141(17) 0.0214(16) 0.0032(13) 0.0116(13) 0.0025(13)
C(6) 0.0196(15) 0.0142(17) 0.0160(15) -0.0021(12) 0.0067(12) -0.0033(13)
C(7) 0.0160(14) 0.0108(16) 0.0145(14) 0.0009(11) 0.0062(11) 0.0014(12)
C(8) 0.0129(14) 0.0180(17) 0.0175(15) -0.0017(12) 0.0049(12) 0.0014(13)
C(9) 0.0158(14) 0.0147(17) 0.0183(15) 0.0020(12) 0.0068(12) -0.0017(13)
C(10) 0.0145(14) 0.0205(18) 0.0165(15) 0.0006(12) 0.0032(11) -0.0008(13)
C(11) 0.0166(15) 0.0166(17) 0.0185(15) 0.0020(12) 0.0049(12) 0.0020(13)
C(12) 0.0123(14) 0.0151(17) 0.0177(15) 0.0001(12) 0.0059(11) 0.0012(13)
C(13) 0.0140(14) 0.0129(16) 0.0205(16) -0.0010(12) 0.0080(12) -0.0004(13)
C(14) 0.0172(15) 0.0188(18) 0.0170(15) 0.0021(13) 0.0071(12) 0.0045(13)
C(15) 0.0184(15) 0.0161(17) 0.0197(16) 0.0012(13) 0.0062(12) 0.0015(13)
C(16) 0.0185(16) 0.027(2) 0.0182(16) 0.0017(14) 0.0062(13) 0.0028(15)
C(17) 0.0206(16) 0.026(2) 0.0228(17) 0.0069(14) 0.0053(13) 0.0069(15)
C(18) 0.0242(17) 0.0171(18) 0.0267(18) 0.0078(14) 0.0131(14) 0.0039(15)
C(19) 0.0201(15) 0.0159(17) 0.0199(16) 0.0057(13) 0.0097(13) 0.0067(13)
C(20) 0.0179(15) 0.0120(16) 0.0231(16) -0.0013(12) 0.0112(13) -0.0004(13)
C(21) 0.0189(15) 0.0129(17) 0.0214(16) -0.0010(12) 0.0099(12) 0.0008(13)
C(22) 0.0133(14) 0.0159(17) 0.0180(15) -0.0008(12) 0.0056(12) -0.0014(13)
C(23) 0.0138(14) 0.0141(17) 0.0191(15) -0.0012(12) 0.0064(12) 0.0003(13)
C(24) 0.0184(15) 0.0165(18) 0.0219(17) -0.0005(13) 0.0063(13) -0.0049(14)
C(25) 0.0144(14) 0.0177(17) 0.0167(15) -0.0036(12) 0.0020(11) -0.0035(13)
C(26) 0.0152(14) 0.0214(18) 0.0155(15) 0.0033(13) 0.0034(12) 0.0007(13)
C(27) 0.0164(14) 0.0124(16) 0.0171(15) -0.0032(12) 0.0055(12) 0.0001(12)
C(28) 0.0150(14) 0.0149(17) 0.0190(15) 0.0019(12) 0.0065(12) 0.0037(13)
C(29) 0.0156(14) 0.0135(16) 0.0200(15) 0.0016(12) 0.0068(12) 0.0034(13)
C(30) 0.0159(15) 0.0204(18) 0.0174(15) 0.0033(13) 0.0027(12) 0.0012(13)
C(31) 0.0123(13) 0.0126(16) 0.0174(15) -0.0003(11) 0.0070(11) 0.0006(12)
C(32) 0.0138(14) 0.0127(16) 0.0164(15) -0.0022(11) 0.0068(11) 0.0009(12)
C(33) 0.0223(16) 0.0214(19) 0.0132(15) 0.0002(13) 0.0029(12) 0.0009(13)
C(34) 0.0308(19) 0.041(2) 0.0169(17) 0.0049(17) 0.0069(14) -0.0069(16)
C(35) 0.0272(18) 0.035(2) 0.0192(17) -0.0075(16) -0.0003(14) -0.0042(16)
C(36) 0.051(2) 0.025(2) 0.0174(17) 0.0089(18) 0.0049(16) 0.0030(16)
C(37) 0.0197(16) 0.0216(19) 0.0186(16) 0.0012(13) 0.0008(12) -0.0055(14)
C(38) 0.033(2) 0.042(2) 0.0203(18) -0.0034(18) 0.0078(15) -0.0001(17)
C(39) 0.052(2) 0.026(2) 0.0179(18) -0.0006(18) -0.0003(17) -0.0068(16)
C(40) 0.0245(19) 0.050(2) 0.0204(18) 0.0104(18) -0.0067(14) -0.0108(18)
C(41) 0.0250(18) 0.024(2) 0.036(2) -0.0051(15) -0.0096(16) 0.0026(17)
C(42) 0.037(2) 0.031(2) 0.036(2) 0.0042(18) -0.0121(18) -0.0040(19)

loop_
_atom_type_symbol
_atom_type_description
_atom_type_scat_dispersion_real
_atom_type_scat_dispersion_imag
_atom_type_scat_source
C C 0.003 0.002
;
International Tables for Crystallography
(1992, Vol. C, Tables 4.2.6.8 and 6.1.1.4)
;
H H 0.000 0.000
;
International Tables for Crystallography
(1992, Vol. C, Table 6.1.1.4)
;
O O 0.011 0.006
;
International Tables for Crystallography
(1992, Vol. C, Tables 4.2.6.8 and 6.1.1.4)
;

loop_
_geom_angle_atom_site_label_1
_geom_angle_atom_site_label_2
_geom_angle_atom_site_label_3
_geom_angle
_geom_angle_publ_flag
C(1) O(1) C(41) 117.6(2) yes
C(16) O(2) C(42) 118.0(2) yes
O(1) C(1) C(2) 114.2(3) yes
O(1) C(1) C(30) 125.0(3) yes
C(2) C(1) C(30) 120.8(3) yes
C(1) C(2) C(3) 119.5(3) yes
C(2) C(3) C(4) 121.4(3) yes
C(3) C(4) C(5) 120.2(3) yes
C(3) C(4) C(29) 119.8(2) yes
C(5) C(4) C(29) 119.8(2) yes
C(4) C(5) C(6) 120.5(3) yes
C(5) C(6) C(7) 121.4(2) yes
C(6) C(7) C(8) 120.3(2) yes
C(6) C(7) C(28) 119.6(2) yes
C(8) C(7) C(28) 120.1(3) yes
C(7) C(8) C(9) 121.0(3) yes
C(7) C(8) C(32) 120.1(2) yes
C(9) C(8) C(32) 118.7(2) yes
C(8) C(9) C(10) 122.2(3) yes
C(9) C(10) C(11) 117.9(2) yes
C(9) C(10) C(33) 120.3(3) yes
C(11) C(10) C(33) 121.7(2) yes
C(10) C(11) C(12) 122.4(2) yes
C(11) C(12) C(13) 122.3(2) yes
C(11) C(12) C(32) 117.7(3) yes
C(13) C(12) C(32) 119.8(2) yes
C(12) C(13) C(14) 123.3(2) yes
C(12) C(13) C(22) 118.6(2) yes
C(14) C(13) C(22) 118.1(3) yes
C(13) C(14) C(15) 123.9(3) yes
C(13) C(14) C(19) 118.4(2) yes
C(15) C(14) C(19) 117.5(2) yes
C(14) C(15) C(16) 120.7(3) yes
O(2) C(16) C(15) 124.5(3) yes
O(2) C(16) C(17) 114.3(3) yes
C(15) C(16) C(17) 121.3(3) yes
C(16) C(17) C(18) 119.3(3) yes
C(17) C(18) C(19) 121.4(3) yes
C(14) C(19) C(18) 119.7(2) yes
C(14) C(19) C(20) 119.8(2) yes
C(18) C(19) C(20) 120.3(3) yes
C(19) C(20) C(21) 120.5(3) yes
C(20) C(21) C(22) 121.0(2) yes
C(13) C(22) C(21) 120.0(2) yes
C(13) C(22) C(23) 120.3(3) yes
C(21) C(22) C(23) 119.7(2) yes
C(22) C(23) C(24) 121.2(3) yes
C(22) C(23) C(31) 119.2(2) yes
C(24) C(23) C(31) 119.5(2) yes
C(23) C(24) C(25) 121.8(3) yes
C(24) C(25) C(26) 118.5(2) yes
C(24) C(25) C(37) 121.5(3) yes
C(26) C(25) C(37) 119.9(2) yes
C(25) C(26) C(27) 122.3(2) yes
C(26) C(27) C(28) 122.6(2) yes
C(26) C(27) C(31) 117.6(3) yes
C(28) C(27) C(31) 119.6(2) yes
C(7) C(28) C(27) 118.7(2) yes
C(7) C(28) C(29) 118.2(3) yes
C(27) C(28) C(29) 123.1(2) yes
C(4) C(29) C(28) 118.4(2) yes
C(4) C(29) C(30) 117.6(2) yes
C(28) C(29) C(30) 123.7(3) yes
C(1) C(30) C(29) 120.7(3) yes
C(23) C(31) C(27) 119.4(2) yes
C(23) C(31) C(32) 120.2(2) yes
C(27) C(31) C(32) 120.4(3) yes
C(8) C(32) C(12) 119.8(2) yes
C(8) C(32) C(31) 119.7(2) yes
C(12) C(32) C(31) 120.5(3) yes
C(10) C(33) C(34) 111.2(2) yes
C(10) C(33) C(35) 108.1(3) yes
C(10) C(33) C(36) 111.7(2) yes
C(34) C(33) C(35) 109.2(3) yes
C(34) C(33) C(36) 107.5(3) yes
C(35) C(33) C(36) 109.1(2) yes
C(25) C(37) C(38) 107.3(2) yes
C(25) C(37) C(39) 111.6(2) yes
C(25) C(37) C(40) 112.2(3) yes
C(38) C(37) C(39) 108.5(3) yes
C(38) C(37) C(40) 108.8(3) yes
C(39) C(37) C(40) 108.3(3) yes
C(1) C(2) H(1) 120.3(3) no
C(3) C(2) H(1) 120.2(3) no
C(2) C(3) H(2) 119.3(3) no
C(4) C(3) H(2) 119.3(3) no
C(4) C(5) H(3) 119.7(3) no
C(6) C(5) H(3) 119.7(3) no
C(5) C(6) H(4) 119.3(3) no
C(7) C(6) H(4) 119.3(3) no
C(8) C(9) H(5) 118.9(3) no
C(10) C(9) H(5) 118.9(3) no
C(10) C(11) H(6) 118.8(3) no
C(12) C(11) H(6) 118.8(3) no
C(14) C(15) H(7) 119.7(3) no
C(16) C(15) H(7) 119.7(3) no
C(16) C(17) H(8) 120.4(3) no
C(18) C(17) H(8) 120.4(3) no
C(17) C(18) H(9) 119.3(3) no
C(19) C(18) H(9) 119.3(3) no
C(19) C(20) H(10) 119.8(3) no
C(21) C(20) H(10) 119.8(3) no
C(20) C(21) H(11) 119.5(3) no
C(22) C(21) H(11) 119.5(3) no
C(23) C(24) H(12) 119.1(3) no
C(25) C(24) H(12) 119.1(3) no
C(25) C(26) H(13) 118.9(3) no
C(27) C(26) H(13) 118.9(3) no
C(1) C(30) H(14) 119.7(2) no
C(29) C(30) H(14) 119.7(3) no
C(33) C(34) H(15) 109.5 no
C(33) C(34) H(16) 109.5 no
C(33) C(34) H(17) 109.5 no
H(15) C(34) H(16) 109.5 no
H(15) C(34) H(17) 109.5 no
H(16) C(34) H(17) 109.5 no
C(33) C(35) H(18) 109.5 no
C(33) C(35) H(19) 109.5 no
C(33) C(35) H(20) 109.5 no
H(18) C(35) H(19) 109.5 no
H(18) C(35) H(20) 109.5 no
H(19) C(35) H(20) 109.5 no
C(33) C(36) H(21) 109.5 no
C(33) C(36) H(22) 109.5 no
C(33) C(36) H(23) 109.5 no
H(21) C(36) H(22) 109.5 no
H(21) C(36) H(23) 109.5 no
H(22) C(36) H(23) 109.5 no
C(37) C(38) H(24) 109.5 no
C(37) C(38) H(25) 109.5 no
C(37) C(38) H(26) 109.5 no
H(24) C(38) H(25) 109.5 no
H(24) C(38) H(26) 109.5 no
H(25) C(38) H(26) 109.5 no
C(37) C(39) H(27) 109.5 no
C(37) C(39) H(28) 109.5 no
C(37) C(39) H(29) 109.5 no
H(27) C(39) H(28) 109.5 no
H(27) C(39) H(29) 109.5 no
H(28) C(39) H(29) 109.5 no
C(37) C(40) H(30) 109.5 no
C(37) C(40) H(31) 109.5 no
C(37) C(40) H(32) 109.5 no
H(30) C(40) H(31) 109.5 no
H(30) C(40) H(32) 109.5 no
H(31) C(40) H(32) 109.5 no
O(1) C(41) H(33) 109.5 no
O(1) C(41) H(34) 109.5 no
O(1) C(41) H(35) 109.5 no
H(33) C(41) H(34) 109.5 no
H(33) C(41) H(35) 109.5 no
H(34) C(41) H(35) 109.5 no
O(2) C(42) H(36) 109.5 no
O(2) C(42) H(37) 109.5 no
O(2) C(42) H(38) 109.5 no
H(36) C(42) H(37) 109.5 no
H(36) C(42) H(38) 109.5 no
H(37) C(42) H(38) 109.5 no

loop_
_geom_bond_atom_site_label_1
_geom_bond_atom_site_label_2
_geom_bond_distance
_geom_bond_publ_flag
O(1) C(1) 1.367(3) yes
O(1) C(41) 1.412(5) yes
O(2) C(16) 1.373(4) yes
O(2) C(42) 1.407(5) yes
C(1) C(2) 1.412(5) yes
C(1) C(30) 1.383(4) yes
C(2) C(3) 1.360(4) yes
C(3) C(4) 1.416(4) yes
C(4) C(5) 1.423(4) yes
C(4) C(29) 1.424(5) yes
C(5) C(6) 1.353(4) yes
C(6) C(7) 1.433(4) yes
C(7) C(8) 1.463(4) yes
C(7) C(28) 1.402(4) yes
C(8) C(9) 1.396(4) yes
C(8) C(32) 1.416(4) yes
C(9) C(10) 1.389(4) yes
C(10) C(11) 1.390(5) yes
C(10) C(33) 1.537(4) yes
C(11) C(12) 1.404(4) yes
C(12) C(13) 1.463(4) yes
C(12) C(32) 1.419(4) yes
C(13) C(14) 1.461(4) yes
C(13) C(22) 1.405(4) yes
C(14) C(15) 1.419(4) yes
C(14) C(19) 1.425(5) yes
C(15) C(16) 1.382(4) yes
C(16) C(17) 1.401(5) yes
C(17) C(18) 1.360(4) yes
C(18) C(19) 1.417(4) yes
C(19) C(20) 1.420(4) yes
C(20) C(21) 1.363(4) yes
C(21) C(22) 1.424(4) yes
C(22) C(23) 1.470(4) yes
C(23) C(24) 1.396(4) yes
C(23) C(31) 1.416(4) yes
C(24) C(25) 1.385(4) yes
C(25) C(26) 1.392(5) yes
C(25) C(37) 1.540(4) yes
C(26) C(27) 1.413(4) yes
C(27) C(28) 1.464(4) yes
C(27) C(31) 1.429(4) yes
C(28) C(29) 1.466(4) yes
C(29) C(30) 1.426(4) yes
C(31) C(32) 1.431(4) yes
C(33) C(34) 1.531(5) yes
C(33) C(35) 1.538(5) yes
C(33) C(36) 1.541(5) yes
C(37) C(38) 1.542(6) yes
C(37) C(39) 1.532(5) yes
C(37) C(40) 1.526(5) yes
C(2) H(1) 0.950(3) no
C(3) H(2) 0.950(3) no
C(5) H(3) 0.950(3) no
C(6) H(4) 0.950(3) no
C(9) H(5) 0.950(3) no
C(11) H(6) 0.950(3) no
C(15) H(7) 0.950(3) no
C(17) H(8) 0.950(3) no
C(18) H(9) 0.950(3) no
C(20) H(10) 0.950(3) no
C(21) H(11) 0.950(3) no
C(24) H(12) 0.950(3) no
C(26) H(13) 0.950(3) no
C(30) H(14) 0.950(3) no
C(34) H(15) 0.980 no
C(34) H(16) 0.980 no
C(34) H(17) 0.980 no
C(35) H(18) 0.980 no
C(35) H(19) 0.980 no
C(35) H(20) 0.980 no
C(36) H(21) 0.980 no
C(36) H(22) 0.980 no
C(36) H(23) 0.980 no
C(38) H(24) 0.980 no
C(38) H(25) 0.980 no
C(38) H(26) 0.980 no
C(39) H(27) 0.980 no
C(39) H(28) 0.980 no
C(39) H(29) 0.980 no
C(40) H(30) 0.980 no
C(40) H(31) 0.980 no
C(40) H(32) 0.980 no
C(41) H(33) 0.980 no
C(41) H(34) 0.980 no
C(41) H(35) 0.980 no
C(42) H(36) 0.980 no
C(42) H(37) 0.980 no
C(42) H(38) 0.980 no

loop_
_geom_contact_atom_site_label_1
_geom_contact_atom_site_label_2
_geom_contact_distance
_geom_contact_site_symmetry_2
O(2) C(38) 3.455(4) 2_555
C(3) C(6) 3.583(5) 2_645
C(3) C(7) 3.599(5) 2_645
C(5) C(23) 3.512(5) 1_545
C(5) C(27) 3.584(5) 1_545
C(5) C(31) 3.234(5) 1_545
C(5) C(32) 3.507(4) 1_545
C(6) C(3) 3.583(5) 2_655
C(6) C(12) 3.483(4) 1_545
C(6) C(13) 3.584(4) 1_545
C(6) C(22) 3.437(5) 1_545
C(6) C(23) 3.482(5) 1_545
C(6) C(31) 3.497(4) 1_545
C(6) C(32) 3.495(4) 1_545
C(7) C(3) 3.599(5) 2_655
C(7) C(21) 3.443(5) 1_545
C(7) C(22) 3.328(4) 1_545
C(8) C(20) 3.463(5) 1_545
C(8) C(21) 3.469(5) 1_545
C(12) C(6) 3.483(4) 1_565
C(12) C(20) 3.572(5) 1_545
C(13) C(6) 3.584(4) 1_565
C(20) C(8) 3.463(5) 1_565
C(20) C(12) 3.572(5) 1_565
C(20) C(31) 3.501(4) 1_565
C(20) C(32) 3.226(5) 1_565
C(21) C(7) 3.443(5) 1_565
C(21) C(8) 3.469(5) 1_565
C(21) C(27) 3.504(4) 1_565
C(21) C(31) 3.524(4) 1_565
C(21) C(32) 3.529(5) 1_565
C(22) C(6) 3.437(5) 1_565
C(22) C(7) 3.328(4) 1_565
C(23) C(5) 3.512(5) 1_565
C(23) C(6) 3.482(5) 1_565
C(27) C(5) 3.584(5) 1_565
C(27) C(21) 3.504(4) 1_545
C(31) C(5) 3.234(5) 1_565
C(31) C(6) 3.497(4) 1_565
C(31) C(20) 3.501(4) 1_545
C(31) C(21) 3.524(4) 1_545
C(32) C(5) 3.507(4) 1_565
C(32) C(6) 3.495(4) 1_565
C(32) C(20) 3.226(5) 1_545
C(32) C(21) 3.529(5) 1_545
C(38) O(2) 3.455(4) 2_545
O(1) H(3) 3.598(2) 2_655
O(1) H(4) 3.417(2) 2_655
O(1) H(15) 3.275 2_645
O(1) H(25) 2.767 3_646
O(2) H(10) 3.481(2) 2_545
O(2) H(11) 3.469(3) 2_545
O(2) H(22) 2.948 3_555
O(2) H(24) 3.043 2_555
O(2) H(26) 2.954 2_555
C(1) H(3) 3.000(3) 2_655
C(2) H(3) 3.055(3) 2_655
C(2) H(33) 3.021 1_545
C(3) H(3) 3.223(3) 2_655
C(3) H(14) 3.269(3) 1_545
C(3) H(33) 3.538 1_545
C(4) H(2) 2.938(3) 2_655
C(4) H(3) 3.375(3) 2_655
C(5) H(2) 2.850(3) 2_655
C(6) H(1) 3.295(3) 2_655
C(6) H(2) 2.903(3) 2_655
C(6) H(33) 3.433 2_645
C(7) H(1) 3.339(3) 2_655
C(7) H(2) 3.184(3) 2_655
C(8) H(1) 3.306(3) 2_655
C(8) H(3) 3.481(3) 1_565
C(9) H(1) 3.007(3) 2_655
C(11) H(4) 3.355(3) 1_565
C(12) H(4) 3.050(3) 1_565
C(12) H(10) 3.286(3) 1_545
C(13) H(4) 3.360(3) 1_565
C(13) H(9) 3.456(3) 2_545
C(13) H(10) 3.427(3) 1_545
C(14) H(9) 3.094(3) 2_545
C(14) H(10) 3.510(3) 2_545
C(15) H(9) 3.270(3) 1_545
C(15) H(10) 3.187(3) 2_545
C(15) H(18) 3.503 1_565
C(15) H(20) 3.365 1_565
C(16) H(10) 2.941(3) 2_545
C(16) H(20) 3.074 1_565
C(17) H(10) 3.033(3) 2_545
C(17) H(20) 3.057 1_565
C(17) H(38) 3.051 1_565
C(18) H(7) 3.266(3) 1_565
C(18) H(9) 3.458(3) 2_545
C(18) H(10) 3.293(3) 2_545
C(18) H(20) 3.353 1_565
C(18) H(38) 3.360 1_565
C(19) H(9) 2.845(3) 2_545
C(19) H(10) 3.497(3) 2_545
C(20) H(9) 2.869(3) 2_545
C(21) H(8) 3.194(3) 2_545
C(21) H(9) 3.017(3) 2_545
C(22) H(4) 3.595(3) 1_565
C(22) H(8) 3.279(3) 2_545
C(22) H(9) 3.293(3) 2_545
C(23) H(8) 3.355(3) 2_545
C(23) H(10) 3.444(3) 1_545
C(24) H(8) 3.167(3) 2_545
C(26) H(11) 3.421(3) 1_545
C(27) H(3) 3.302(3) 1_565
C(27) H(11) 3.105(3) 1_545
C(28) H(2) 3.450(3) 2_655
C(28) H(3) 3.436(3) 1_565
C(28) H(11) 3.414(3) 1_545
C(29) H(2) 3.195(3) 2_655
C(29) H(3) 3.433(3) 2_655
C(30) H(2) 3.273(3) 1_565
C(30) H(3) 3.195(3) 2_655
C(31) H(3) 3.136(3) 1_565
C(31) H(10) 3.204(3) 1_545
C(31) H(11) 3.342(3) 1_545
C(32) H(3) 3.217(3) 1_565
C(32) H(4) 3.279(3) 1_565
C(32) H(10) 3.120(3) 1_545
C(34) H(1) 3.522(3) 2_655
C(34) H(23) 3.559 1_545
C(34) H(24) 3.071 4_544
C(34) H(28) 3.151 4_544
C(34) H(33) 3.264 2_645
C(34) H(34) 3.514 2_645
C(34) H(37) 3.395 3_545
C(35) H(19) 2.913 3_545
C(35) H(21) 3.549 3_545
C(36) H(18) 3.285 1_565
C(36) H(19) 3.391 3_545
C(36) H(24) 3.395 4_544
C(36) H(36) 3.092 3_555
C(38) H(15) 2.910 4_545
C(38) H(22) 3.357 4_545
C(38) H(34) 2.879 3_646
C(38) H(37) 3.523 2_545
C(39) H(15) 3.393 4_545
C(39) H(26) 3.377 1_565
C(39) H(31) 3.457 3_656
C(39) H(34) 3.240 3_656
C(40) H(27) 3.340 3_656
C(40) H(30) 3.575 3_646
C(40) H(31) 3.128 3_656
C(41) H(1) 3.141(4) 1_565
C(41) H(4) 3.577(4) 2_655
C(41) H(17) 3.129 2_655
C(41) H(25) 2.717 3_646
C(41) H(28) 3.259 3_656
C(41) H(30) 3.483 3_646
C(42) H(8) 3.280(4) 1_545
C(42) H(16) 3.057 3_545
C(42) H(22) 3.149 3_555
C(42) H(26) 3.354 2_555
H(1) C(6) 3.295(3) 2_645
H(1) C(7) 3.339(3) 2_645
H(1) C(8) 3.306(3) 2_645
H(1) C(9) 3.007(3) 2_645
H(1) C(34) 3.522(3) 2_645
H(1) C(41) 3.141(4) 1_545
H(1) H(3) 3.513 2_655
H(1) H(4) 3.206 2_645
H(1) H(5) 2.836 2_645
H(1) H(15) 3.305 2_645
H(1) H(17) 2.903 2_645
H(1) H(33) 2.288 1_545
H(1) H(35) 3.217 1_545
H(2) C(4) 2.938(3) 2_645
H(2) C(5) 2.850(3) 2_645
H(2) C(6) 2.903(3) 2_645
H(2) C(7) 3.184(3) 2_645
H(2) C(28) 3.450(3) 2_645
H(2) C(29) 3.195(3) 2_645
H(2) C(30) 3.273(3) 1_545
H(2) H(3) 3.335 2_645
H(2) H(4) 3.331 2_645
H(2) H(14) 2.832 1_545
H(2) H(33) 3.310 1_545
H(3) O(1) 3.598(2) 2_645
H(3) C(1) 3.000(3) 2_645
H(3) C(2) 3.055(3) 2_645
H(3) C(3) 3.223(3) 2_645
H(3) C(4) 3.375(3) 2_645
H(3) C(8) 3.481(3) 1_545
H(3) C(27) 3.302(3) 1_545
H(3) C(28) 3.436(3) 1_545
H(3) C(29) 3.433(3) 2_645
H(3) C(30) 3.195(3) 2_645
H(3) C(31) 3.136(3) 1_545
H(3) C(32) 3.217(3) 1_545
H(3) H(1) 3.513 2_645
H(3) H(2) 3.335 2_655
H(4) O(1) 3.417(2) 2_645
H(4) C(11) 3.355(3) 1_545
H(4) C(12) 3.050(3) 1_545
H(4) C(13) 3.360(3) 1_545
H(4) C(22) 3.595(3) 1_545
H(4) C(32) 3.279(3) 1_545
H(4) C(41) 3.577(4) 2_645
H(4) H(1) 3.206 2_655
H(4) H(2) 3.331 2_655
H(4) H(6) 3.585 1_545
H(4) H(33) 2.861 2_645
H(5) H(1) 2.836 2_655
H(5) H(6) 3.427 1_545
H(5) H(33) 2.966 2_645
H(6) H(4) 3.585 1_565
H(6) H(5) 3.427 1_565
H(6) H(18) 2.905 1_565
H(7) C(18) 3.266(3) 1_545
H(7) H(9) 2.825 1_545
H(8) C(21) 3.194(3) 2_555
H(8) C(22) 3.279(3) 2_555
H(8) C(23) 3.355(3) 2_555
H(8) C(24) 3.167(3) 2_555
H(8) C(42) 3.280(4) 1_565
H(8) H(10) 3.453 2_545
H(8) H(11) 3.146 2_555
H(8) H(12) 2.965 2_555
H(8) H(20) 3.385 1_565
H(8) H(24) 3.474 2_555
H(8) H(37) 3.129 1_565
H(8) H(38) 2.568 1_565
H(9) C(13) 3.456(3) 2_555
H(9) C(14) 3.094(3) 2_555
H(9) C(15) 3.270(3) 1_565
H(9) C(18) 3.458(3) 2_555
H(9) C(19) 2.845(3) 2_555
H(9) C(20) 2.869(3) 2_555
H(9) C(21) 3.017(3) 2_555
H(9) C(22) 3.293(3) 2_555
H(9) H(7) 2.825 1_565
H(9) H(10) 3.357 2_555
H(9) H(11) 3.484 2_555
H(9) H(38) 3.151 1_565
H(10) O(2) 3.481(2) 2_555
H(10) C(12) 3.286(3) 1_565
H(10) C(13) 3.427(3) 1_565
H(10) C(14) 3.510(3) 2_555
H(10) C(15) 3.187(3) 2_555
H(10) C(16) 2.941(3) 2_555
H(10) C(17) 3.033(3) 2_555
H(10) C(18) 3.293(3) 2_555
H(10) C(19) 3.497(3) 2_555
H(10) C(23) 3.444(3) 1_565
H(10) C(31) 3.204(3) 1_565
H(10) C(32) 3.120(3) 1_565
H(10) H(8) 3.453 2_555
H(10) H(9) 3.357 2_545
H(11) O(2) 3.469(3) 2_555
H(11) C(26) 3.421(3) 1_565
H(11) C(27) 3.105(3) 1_565
H(11) C(28) 3.414(3) 1_565
H(11) C(31) 3.342(3) 1_565
H(11) H(8) 3.146 2_545
H(11) H(9) 3.484 2_545
H(11) H(37) 3.447 2_555
H(11) H(38) 3.501 2_555
H(12) H(8) 2.965 2_545
H(12) H(13) 3.530 1_565
H(12) H(37) 3.432 2_555
H(13) H(12) 3.530 1_545
H(13) H(27) 3.154 1_545
H(13) H(29) 3.239 1_545
H(14) C(3) 3.269(3) 1_565
H(14) H(2) 2.832 1_565
H(15) O(1) 3.275 2_655
H(15) C(38) 2.910 4_544
H(15) C(39) 3.393 4_544
H(15) H(1) 3.305 2_655
H(15) H(24) 2.274 4_544
H(15) H(25) 2.730 4_544
H(15) H(28) 2.556 4_544
H(15) H(33) 3.358 2_645
H(15) H(34) 3.550 2_645
H(16) C(42) 3.057 3_545
H(16) H(23) 3.085 1_545
H(16) H(24) 3.083 4_544
H(16) H(28) 3.110 4_544
H(16) H(34) 3.465 2_645
H(16) H(36) 2.814 3_545
H(16) H(37) 2.457 3_545
H(16) H(38) 3.564 3_545
H(17) C(41) 3.129 2_645
H(17) H(1) 2.903 2_655
H(17) H(23) 3.193 1_545
H(17) H(28) 3.308 4_544
H(17) H(33) 2.442 2_645
H(17) H(34) 2.981 2_645
H(18) C(15) 3.503 1_545
H(18) C(36) 3.285 1_545
H(18) H(6) 2.905 1_545
H(18) H(19) 3.456 3_545
H(18) H(21) 2.959 1_545
H(18) H(21) 3.487 3_545
H(18) H(23) 2.738 1_545
H(18) H(36) 3.197 3_545
H(19) C(35) 2.913 3_545
H(19) C(36) 3.391 3_545
H(19) H(18) 3.456 3_545
H(19) H(19) 1.950 3_545
H(19) H(20) 3.250 3_545
H(19) H(21) 2.826 3_545
H(19) H(22) 3.288 3_545
H(19) H(36) 3.222 3_545
H(20) C(15) 3.365 1_545
H(20) C(16) 3.074 1_545
H(20) C(17) 3.057 1_545
H(20) C(18) 3.353 1_545
H(20) H(8) 3.385 1_545
H(20) H(19) 3.250 3_545
H(21) C(35) 3.549 3_545
H(21) H(18) 2.959 1_565
H(21) H(18) 3.487 3_545
H(21) H(19) 2.826 3_545
H(21) H(36) 2.929 3_555
H(22) O(2) 2.948 3_555
H(22) C(38) 3.357 4_544
H(22) C(42) 3.149 3_555
H(22) H(19) 3.288 3_545
H(22) H(24) 2.606 4_544
H(22) H(25) 3.444 4_544
H(22) H(26) 3.572 4_544
H(22) H(36) 2.682 3_555
H(22) H(37) 3.336 3_555
H(23) C(34) 3.559 1_565
H(23) H(16) 3.085 1_565
H(23) H(17) 3.193 1_565
H(23) H(18) 2.738 1_565
H(23) H(24) 3.507 4_544
H(23) H(36) 3.160 3_555
H(24) O(2) 3.043 2_545
H(24) C(34) 3.071 4_545
H(24) C(36) 3.395 4_545
H(24) H(8) 3.474 2_545
H(24) H(15) 2.274 4_545
H(24) H(16) 3.083 4_545
H(24) H(22) 2.606 4_545
H(24) H(23) 3.507 4_545
H(24) H(34) 3.444 3_646
H(24) H(37) 3.511 2_545
H(25) O(1) 2.767 3_646
H(25) C(41) 2.717 3_646
H(25) H(15) 2.730 4_545
H(25) H(22) 3.444 4_545
H(25) H(28) 3.594 1_545
H(25) H(33) 3.466 3_646
H(25) H(34) 1.989 3_646
H(25) H(35) 3.203 3_646
H(26) O(2) 2.954 2_545
H(26) C(39) 3.377 1_545
H(26) C(42) 3.354 2_545
H(26) H(22) 3.572 4_545
H(26) H(27) 3.415 1_545
H(26) H(28) 3.423 1_545
H(26) H(29) 2.778 1_545
H(26) H(34) 3.028 3_646
H(26) H(37) 2.811 2_545
H(27) C(40) 3.340 3_656
H(27) H(13) 3.154 1_565
H(27) H(26) 3.415 1_565
H(27) H(30) 2.936 1_565
H(27) H(30) 3.520 3_656
H(27) H(31) 2.645 3_656
H(27) H(32) 3.384 3_656
H(27) H(34) 3.187 3_656
H(28) C(34) 3.151 4_545
H(28) C(41) 3.259 3_656
H(28) H(15) 2.556 4_545
H(28) H(16) 3.110 4_545
H(28) H(17) 3.308 4_545
H(28) H(25) 3.594 1_565
H(28) H(26) 3.423 1_565
H(28) H(33) 3.333 3_656
H(28) H(34) 2.584 3_656
H(28) H(35) 3.387 3_656
H(28) H(37) 3.545 2_555
H(29) H(13) 3.239 1_565
H(29) H(26) 2.778 1_565
H(29) H(34) 3.493 3_656
H(29) H(37) 3.017 2_555
H(30) C(40) 3.575 3_646
H(30) C(41) 3.483 3_646
H(30) H(27) 2.936 1_545
H(30) H(27) 3.520 3_656
H(30) H(30) 2.944 3_646
H(30) H(31) 3.523 3_646
H(30) H(34) 2.948 3_646
H(30) H(35) 3.293 3_646
H(31) C(39) 3.457 3_656
H(31) C(40) 3.128 3_656
H(31) H(27) 2.645 3_656
H(31) H(30) 3.523 3_646
H(31) H(31) 2.358 3_656
H(31) H(32) 3.100 3_656
H(32) H(27) 3.384 3_656
H(32) H(31) 3.100 3_656
H(33) C(2) 3.021 1_565
H(33) C(3) 3.538 1_565
H(33) C(6) 3.433 2_655
H(33) C(34) 3.264 2_655
H(33) H(1) 2.288 1_565
H(33) H(2) 3.310 1_565
H(33) H(4) 2.861 2_655
H(33) H(5) 2.966 2_655
H(33) H(15) 3.358 2_655
H(33) H(17) 2.442 2_655
H(33) H(25) 3.466 3_646
H(33) H(28) 3.333 3_656
H(34) C(34) 3.514 2_655
H(34) C(38) 2.879 3_646
H(34) C(39) 3.240 3_656
H(34) H(15) 3.550 2_655
H(34) H(16) 3.465 2_655
H(34) H(17) 2.981 2_655
H(34) H(24) 3.444 3_646
H(34) H(25) 1.989 3_646
H(34) H(26) 3.028 3_646
H(34) H(27) 3.187 3_656
H(34) H(28) 2.584 3_656
H(34) H(29) 3.493 3_656
H(34) H(30) 2.948 3_646
H(35) H(1) 3.217 1_565
H(35) H(25) 3.203 3_646
H(35) H(28) 3.387 3_656
H(35) H(30) 3.293 3_646
H(36) C(36) 3.092 3_555
H(36) H(16) 2.814 3_545
H(36) H(18) 3.197 3_545
H(36) H(19) 3.222 3_545
H(36) H(21) 2.929 3_555
H(36) H(22) 2.682 3_555
H(36) H(23) 3.160 3_555
H(37) C(34) 3.395 3_545
H(37) C(38) 3.523 2_555
H(37) H(8) 3.129 1_545
H(37) H(11) 3.447 2_545
H(37) H(12) 3.432 2_545
H(37) H(16) 2.457 3_545
H(37) H(22) 3.336 3_555
H(37) H(24) 3.511 2_555
H(37) H(26) 2.811 2_555
H(37) H(28) 3.545 2_545
H(37) H(29) 3.017 2_545
H(38) C(17) 3.051 1_545
H(38) C(18) 3.360 1_545
H(38) H(8) 2.568 1_545
H(38) H(9) 3.151 1_545
H(38) H(11) 3.501 2_545
H(38) H(16) 3.564 3_545

loop_
_geom_torsion_atom_site_label_1
_geom_torsion_atom_site_label_2
_geom_torsion_atom_site_label_3
_geom_torsion_atom_site_label_4
_geom_torsion
C(41) O(1) C(1) C(2) 177.9(3)
C(41) O(1) C(1) C(30) -0.4(5)
C(42) O(2) C(16) C(15) -4.6(5)
C(42) O(2) C(16) C(17) 177.0(3)
O(1) C(1) C(2) C(3) -175.3(3)
O(1) C(1) C(30) C(29) 177.9(3)
C(2) C(1) C(30) C(29) -0.3(5)
C(30) C(1) C(2) C(3) 3.1(5)
C(1) C(2) C(3) C(4) -0.9(6)
C(2) C(3) C(4) C(5) 171.0(3)
C(2) C(3) C(4) C(29) -3.9(5)
C(3) C(4) C(5) C(6) -169.0(3)
C(3) C(4) C(29) C(28) -179.8(3)
C(3) C(4) C(29) C(30) 6.5(5)
C(5) C(4) C(29) C(28) 5.3(5)
C(5) C(4) C(29) C(30) -168.4(3)
C(29) C(4) C(5) C(6) 5.9(5)
C(4) C(5) C(6) C(7) -7.0(5)
C(5) C(6) C(7) C(8) 176.5(3)
C(5) C(6) C(7) C(28) -3.6(5)
C(6) C(7) C(8) C(9) -12.0(5)
C(6) C(7) C(8) C(32) 173.3(3)
C(6) C(7) C(28) C(27) -165.9(3)
C(6) C(7) C(28) C(29) 14.6(5)
C(8) C(7) C(28) C(27) 14.0(5)
C(8) C(7) C(28) C(29) -165.5(3)
C(28) C(7) C(8) C(9) 168.1(3)
C(28) C(7) C(8) C(32) -6.6(5)
C(7) C(8) C(9) C(10) -170.6(3)
C(7) C(8) C(32) C(12) -179.6(3)
C(7) C(8) C(32) C(31) -1.6(5)
C(9) C(8) C(32) C(12) 5.6(5)
C(9) C(8) C(32) C(31) -176.3(3)
C(32) C(8) C(9) C(10) 4.1(5)
C(8) C(9) C(10) C(11) -6.2(5)
C(8) C(9) C(10) C(33) 177.3(3)
C(9) C(10) C(11) C(12) -1.5(5)
C(9) C(10) C(33) C(34) -33.8(4)
C(9) C(10) C(33) C(35) 86.0(3)
C(9) C(10) C(33) C(36) -153.9(3)
C(11) C(10) C(33) C(34) 149.8(3)
C(11) C(10) C(33) C(35) -90.4(4)
C(11) C(10) C(33) C(36) 29.7(4)
C(33) C(10) C(11) C(12) 175.0(3)
C(10) C(11) C(12) C(13) -174.7(3)
C(10) C(11) C(12) C(32) 10.8(5)
C(11) C(12) C(13) C(14) 18.6(5)
C(11) C(12) C(13) C(22) -161.9(3)
C(11) C(12) C(32) C(8) -12.7(5)
C(11) C(12) C(32) C(31) 169.3(3)
C(13) C(12) C(32) C(8) 172.6(3)
C(13) C(12) C(32) C(31) -5.4(5)
C(32) C(12) C(13) C(14) -167.1(3)
C(32) C(12) C(13) C(22) 12.5(5)
C(12) C(13) C(14) C(15) 19.9(5)
C(12) C(13) C(14) C(19) -164.6(3)
C(12) C(13) C(22) C(21) 166.5(3)
C(12) C(13) C(22) C(23) -14.0(5)
C(14) C(13) C(22) C(21) -13.9(5)
C(14) C(13) C(22) C(23) 165.6(3)
C(22) C(13) C(14) C(15) -159.6(3)
C(22) C(13) C(14) C(19) 15.8(5)
C(13) C(14) C(15) C(16) 179.5(3)
C(13) C(14) C(19) C(18) 178.6(3)
C(13) C(14) C(19) C(20) -6.3(5)
C(15) C(14) C(19) C(18) -5.7(5)
C(15) C(14) C(19) C(20) 169.4(3)
C(19) C(14) C(15) C(16) 4.1(5)
C(14) C(15) C(16) O(2) -178.5(3)
C(14) C(15) C(16) C(17) -0.2(4)
O(2) C(16) C(17) C(18) 176.3(3)
C(15) C(16) C(17) C(18) -2.2(6)
C(16) C(17) C(18) C(19) 0.5(6)
C(17) C(18) C(19) C(14) 3.5(5)
C(17) C(18) C(19) C(20) -171.6(3)
C(14) C(19) C(20) C(21) -5.6(5)
C(18) C(19) C(20) C(21) 169.5(3)
C(19) C(20) C(21) C(22) 7.9(5)
C(20) C(21) C(22) C(13) 2.2(5)
C(20) C(21) C(22) C(23) -177.3(3)
C(13) C(22) C(23) C(24) -168.8(3)
C(13) C(22) C(23) C(31) 8.6(5)
C(21) C(22) C(23) C(24) 10.6(5)
C(21) C(22) C(23) C(31) -171.9(3)
C(22) C(23) C(24) C(25) 173.4(3)
C(22) C(23) C(31) C(27) 178.7(3)
C(22) C(23) C(31) C(32) -1.3(4)
C(24) C(23) C(31) C(27) -3.8(5)
C(24) C(23) C(31) C(32) 176.2(3)
C(31) C(23) C(24) C(25) -4.1(5)
C(23) C(24) C(25) C(26) 5.6(5)
C(23) C(24) C(25) C(37) -171.3(3)
C(24) C(25) C(26) C(27) 0.8(5)
C(24) C(25) C(37) C(38) 92.5(4)
C(24) C(25) C(37) C(39) -26.2(4)
C(24) C(25) C(37) C(40) -148.0(3)
C(26) C(25) C(37) C(38) -84.4(4)
C(26) C(25) C(37) C(39) 156.9(3)
C(26) C(25) C(37) C(40) 35.1(4)
C(37) C(25) C(26) C(27) 177.8(3)
C(25) C(26) C(27) C(28) 175.8(3)
C(25) C(26) C(27) C(31) -8.4(5)
C(26) C(27) C(28) C(7) 162.1(3)
C(26) C(27) C(28) C(29) -18.5(5)
C(26) C(27) C(31) C(23) 9.8(4)
C(26) C(27) C(31) C(32) -170.3(3)
C(28) C(27) C(31) C(23) -174.3(3)
C(28) C(27) C(31) C(32) 5.6(4)
C(31) C(27) C(28) C(7) -13.6(4)
C(31) C(27) C(28) C(29) 165.8(3)
C(7) C(28) C(29) C(4) -15.4(5)
C(7) C(28) C(29) C(30) 157.9(3)
C(27) C(28) C(29) C(4) 165.2(3)
C(27) C(28) C(29) C(30) -21.5(5)
C(4) C(29) C(30) C(1) -4.5(5)
C(28) C(29) C(30) C(1) -177.8(3)
C(23) C(31) C(32) C(8) -178.2(3)
C(23) C(31) C(32) C(12) -0.1(4)
C(27) C(31) C(32) C(8) 1.9(5)
C(27) C(31) C(32) C(12) 179.9(3)
